data_7003363
loop_
_publ_author_name
'Pugh, David'
'Boyle, Aimee'
'Danopoulos, Andreas A.'

_publ_section_title
;
 &#x2018;Pincer&#x2019; pyridine dicarbene complexes of nickel and
 their derivatives. Unusual ring opening of a coordinated
 imidazol-2-ylidene
;
_journal_issue 8
_journal_name_full 'Dalton Transactions'
_journal_page_first 1087
_journal_page_last 1094
_journal_paper_doi 10.1039/b715769j
_journal_year 2008
_chemical_formula_moiety 'C37 H45 Br N5 Ni, 0.5(Ag2 I4)'
_chemical_formula_sum 'C37 H45 Ag Br I2 N5 Ni'
_chemical_formula_weight 1060.07
_chemical_name_systematic
;
?
;
_space_group_IT_number 15
_symmetry_cell_setting monoclinic
_symmetry_Int_Tables_number 15
_symmetry_space_group_name_Hall '-C 2yc'
_symmetry_space_group_name_H-M 'C 1 2/c 1'
_atom_sites_solution_hydrogens geom
_atom_sites_solution_primary direct
_atom_sites_solution_secondary difmap
_audit_creation_method SHELXL-97
_cell_angle_alpha 90.00
_cell_angle_beta 104.661(2)
_cell_angle_gamma 90.00
_cell_formula_units_Z 8
_cell_length_a 41.413(2)
_cell_length_b 8.1837(4)
_cell_length_c 23.0900(11)
_cell_measurement_reflns_used 9214
_cell_measurement_temperature 120(2)
_cell_measurement_theta_max 27.48
_cell_measurement_theta_min 1.00
_cell_volume 7570.7(6)
_computing_cell_refinement 'DENZO (Otwinowski & Minor, 1997) & COLLECT (Hooft, R.W.W., 1998)'
_computing_data_collection 'COLLECT (Hooft, R.W.W., 1998)'
_computing_data_reduction 'DENZO (Otwinowski & Minor, 1997) & COLLECT (Hooft, R.W.W., 1998)'
_computing_molecular_graphics 'ORTEP-III (Farrugia, 1997)'
_computing_publication_material 'PLATON (Spek, 2003), WinGX (Farrugia, 1999) and enCIFer (Allen et al., 2004).'
_computing_structure_refinement 'SHELXL-97 (Sheldrick, 1997)'
_computing_structure_solution 'SHELXS-97 (Shedrick, 1997)'
_diffrn_ambient_temperature 120(2)
_diffrn_detector_area_resol_mean 9.091
_diffrn_measured_fraction_theta_full 0.994
_diffrn_measured_fraction_theta_max 0.994
_diffrn_measurement_device_type 'Bruker-Nonius 95mm CCD camera on \k-goniostat'
_diffrn_measurement_method '\f & \w scans'
_diffrn_radiation_monochromator graphite
_diffrn_radiation_source 'Bruker-Nonius FR591 rotating anode'
_diffrn_radiation_type MoK\a
_diffrn_radiation_wavelength 0.71073
_diffrn_reflns_av_R_equivalents 0.0734
_diffrn_reflns_av_sigmaI/netI 0.0626
_diffrn_reflns_limit_h_max 53
_diffrn_reflns_limit_h_min -53
_diffrn_reflns_limit_k_max 10
_diffrn_reflns_limit_k_min -10
_diffrn_reflns_limit_l_max 30
_diffrn_reflns_limit_l_min -29
_diffrn_reflns_number 42239
_diffrn_reflns_theta_full 27.55
_diffrn_reflns_theta_max 27.55
_diffrn_reflns_theta_min 2.92
_diffrn_standards_number 0
_exptl_absorpt_coefficient_mu 3.735
_exptl_absorpt_correction_T_max 0.5908
_exptl_absorpt_correction_T_min 0.3166
_exptl_absorpt_correction_type multi-scan
_exptl_absorpt_process_details 'SADABS V2.10 (Sheldrick, G.M., 2003)'
_exptl_crystal_colour orange
_exptl_crystal_density_diffrn 1.860
_exptl_crystal_density_method 'not measured'
_exptl_crystal_description rod
_exptl_crystal_F_000 4144
_exptl_crystal_size_max 0.40
_exptl_crystal_size_mid 0.14
_exptl_crystal_size_min 0.14
_refine_diff_density_max 3.368
_refine_diff_density_min -2.665
_refine_diff_density_rms 0.219
_refine_ls_extinction_method none
_refine_ls_goodness_of_fit_ref 1.045
_refine_ls_hydrogen_treatment constr
_refine_ls_matrix_type full
_refine_ls_number_parameters 434
_refine_ls_number_reflns 8691
_refine_ls_number_restraints 0
_refine_ls_restrained_S_all 1.045
_refine_ls_R_factor_all 0.1067
_refine_ls_R_factor_gt 0.0667
_refine_ls_shift/su_max 0.013
_refine_ls_shift/su_mean 0.001
_refine_ls_structure_factor_coef Fsqd
_refine_ls_weighting_details 'calc w=1/[\s^2^(Fo^2^)+(0.1130P)^2^+108.2317P] where P=(Fo^2^+2Fc^2^)/3'
_refine_ls_weighting_scheme calc
_refine_ls_wR_factor_gt 0.1858
_refine_ls_wR_factor_ref 0.2119
_reflns_number_gt 5945
_reflns_number_total 8691
_reflns_threshold_expression I>2\s(I)
_cod_data_source_file b715769j.txt
_cod_data_source_block 3MeAgI2
_cod_depositor_comments
;
The following automatic conversions were performed:
'_symmetry_cell_setting' value 'Monoclinic' changed to 'monoclinic'
according to '/home/saulius/struct/CIF-dictionaries/cif_core.dic'
dictionary named 'cif_core.dic' version 2.4.1 from 2010-06-29.

Automatic conversion script
Id: cif_fix_enum 1527 2010-12-29 10:47:43Z saulius 
;
_cod_original_sg_symbol_H-M C2/c
_cod_database_code 7003363

loop_
_symmetry_equiv_pos_as_xyz
'x, y, z'
'-x, y, -z+1/2'
'x+1/2, y+1/2, z'
'-x+1/2, y+1/2, -z+1/2'
'-x, -y, -z'
'x, -y, z-1/2'
'-x+1/2, -y+1/2, -z'
'x+1/2, -y+1/2, z-1/2'

loop_
_atom_site_label
_atom_site_type_symbol
_atom_site_fract_x
_atom_site_fract_y
_atom_site_fract_z
_atom_site_U_iso_or_equiv
_atom_site_adp_type
_atom_site_occupancy
_atom_site_symmetry_multiplicity
_atom_site_calc_flag
_atom_site_refinement_flags
_atom_site_disorder_assembly
_atom_site_disorder_group
C1 C 0.11568(17) 0.5013(9) 0.2303(3) 0.0179(14) Uani 1 1 d . . .
C2 C 0.12216(19) 0.6675(10) 0.2359(3) 0.0221(16) Uani 1 1 d . . .
C3 C 0.0970(2) 0.7676(10) 0.2460(3) 0.0258(17) Uani 1 1 d . . .
H3 H 0.1005 0.8822 0.2503 0.031 Uiso 1 1 calc R . .
C4 C 0.06695(19) 0.7011(10) 0.2499(4) 0.0266(17) Uani 1 1 d . . .
H4 H 0.0499 0.7711 0.2563 0.032 Uiso 1 1 calc R . .
C5 C 0.06136(18) 0.5373(10) 0.2447(3) 0.0222(16) Uani 1 1 d . . .
H5 H 0.0404 0.4952 0.2475 0.027 Uiso 1 1 calc R . .
C6 C 0.08581(18) 0.4296(9) 0.2354(3) 0.0207(15) Uani 1 1 d . . .
C7 C 0.15482(19) 0.7435(10) 0.2290(3) 0.0233(16) Uani 1 1 d . . .
H7 H 0.1678 0.6559 0.2149 0.028 Uiso 1 1 calc R . .
C8 C 0.1759(2) 0.8075(11) 0.2882(4) 0.0292(18) Uani 1 1 d . . .
H8A H 0.1640 0.8966 0.3023 0.044 Uiso 1 1 calc R . .
H8B H 0.1972 0.8483 0.2827 0.044 Uiso 1 1 calc R . .
H8C H 0.1801 0.7191 0.3177 0.044 Uiso 1 1 calc R . .
C9 C 0.1479(2) 0.8781(11) 0.1819(4) 0.036(2) Uani 1 1 d . . .
H9A H 0.1326 0.8372 0.1452 0.053 Uiso 1 1 calc R . .
H9B H 0.1689 0.9116 0.1732 0.053 Uiso 1 1 calc R . .
H9C H 0.1378 0.9720 0.1970 0.053 Uiso 1 1 calc R . .
C10 C 0.07989(18) 0.2466(9) 0.2310(4) 0.0228(16) Uani 1 1 d . . .
H10 H 0.1010 0.1914 0.2526 0.027 Uiso 1 1 calc R . .
C11 C 0.0526(2) 0.1902(11) 0.2587(5) 0.035(2) Uani 1 1 d . . .
H11A H 0.0558 0.2393 0.2985 0.053 Uiso 1 1 calc R . .
H11B H 0.0533 0.0709 0.2624 0.053 Uiso 1 1 calc R . .
H11C H 0.0309 0.2237 0.2333 0.053 Uiso 1 1 calc R . .
C12 C 0.0712(2) 0.1870(10) 0.1660(4) 0.0290(18) Uani 1 1 d . . .
H12A H 0.0509 0.2425 0.1433 0.043 Uiso 1 1 calc R . .
H12B H 0.0673 0.0688 0.1650 0.043 Uiso 1 1 calc R . .
H12C H 0.0897 0.2116 0.1480 0.043 Uiso 1 1 calc R . .
C13 C 0.14673(17) 0.3684(9) 0.1643(3) 0.0190(15) Uani 1 1 d . . .
C14 C 0.16687(17) 0.3319(9) 0.2638(3) 0.0205(15) Uani 1 1 d . . .
H14 H 0.1686 0.3368 0.3056 0.025 Uiso 1 1 calc R . .
C15 C 0.18846(18) 0.2591(10) 0.2374(4) 0.0237(16) Uani 1 1 d . . .
H15 H 0.2086 0.2051 0.2568 0.028 Uiso 1 1 calc R . .
C16 C 0.18748(16) 0.2318(9) 0.1273(3) 0.0162(14) Uani 1 1 d . . .
C17 C 0.21606(18) 0.1436(10) 0.1270(4) 0.0231(16) Uani 1 1 d . . .
C18 C 0.22172(18) 0.1207(9) 0.0703(4) 0.0200(15) Uani 1 1 d . . .
H18 H 0.2412 0.0623 0.0681 0.024 Uiso 1 1 calc R . .
C19 C 0.20071(17) 0.1775(9) 0.0164(4) 0.0198(15) Uani 1 1 d . . .
C20 C 0.17279(16) 0.2631(9) 0.0228(3) 0.0163(14) Uani 1 1 d . . .
C21 C 0.12293(17) 0.4154(9) -0.0034(3) 0.0179(14) Uani 1 1 d . . .
C22 C 0.1413(2) 0.3290(10) -0.0838(4) 0.0251(17) Uani 1 1 d . . .
H22 H 0.1547 0.2784 -0.1067 0.030 Uiso 1 1 calc R . .
C23 C 0.11346(18) 0.4122(9) -0.1051(3) 0.0211(15) Uani 1 1 d . . .
H23 H 0.1029 0.4319 -0.1461 0.025 Uiso 1 1 calc R . .
C24 C 0.07354(18) 0.5711(9) -0.0638(3) 0.0205(15) Uani 1 1 d . . .
C25 C 0.0792(2) 0.7395(10) -0.0605(4) 0.0245(16) Uani 1 1 d . . .
C26 C 0.05122(19) 0.8392(10) -0.0721(4) 0.0262(17) Uani 1 1 d . . .
H26 H 0.0541 0.9544 -0.0702 0.031 Uiso 1 1 calc R . .
C27 C 0.0197(2) 0.7767(10) -0.0860(4) 0.0288(18) Uani 1 1 d . . .
H27 H 0.0010 0.8480 -0.0938 0.035 Uiso 1 1 calc R . .
C28 C 0.01491(19) 0.6068(10) -0.0890(4) 0.0249(17) Uani 1 1 d . . .
H28 H -0.0071 0.5641 -0.0985 0.030 Uiso 1 1 calc R . .
C29 C 0.04164(17) 0.5008(9) -0.0782(3) 0.0187(15) Uani 1 1 d . . .
C30 C 0.1135(2) 0.8132(10) -0.0466(4) 0.033(2) Uani 1 1 d . . .
H30 H 0.1298 0.7215 -0.0355 0.040 Uiso 1 1 calc R . .
C31 C 0.1199(2) 0.8960(12) -0.1013(5) 0.041(2) Uani 1 1 d . . .
H31A H 0.1176 0.8160 -0.1337 0.062 Uiso 1 1 calc R . .
H31B H 0.1426 0.9410 -0.0913 0.062 Uiso 1 1 calc R . .
H31C H 0.1038 0.9845 -0.1142 0.062 Uiso 1 1 calc R . .
C32 C 0.1194(3) 0.9293(14) 0.0075(5) 0.051(3) Uani 1 1 d . . .
H32A H 0.1060 1.0282 -0.0036 0.076 Uiso 1 1 calc R . .
H32B H 0.1431 0.9590 0.0199 0.076 Uiso 1 1 calc R . .
H32C H 0.1131 0.8746 0.0407 0.076 Uiso 1 1 calc R . .
C33 C 0.03611(18) 0.3171(9) -0.0803(4) 0.0218(16) Uani 1 1 d . . .
H33 H 0.0578 0.2613 -0.0791 0.026 Uiso 1 1 calc R . .
C34 C 0.0244(3) 0.2665(12) -0.0257(4) 0.039(2) Uani 1 1 d . . .
H34A H 0.0404 0.3053 0.0106 0.059 Uiso 1 1 calc R . .
H34B H 0.0229 0.1471 -0.0244 0.059 Uiso 1 1 calc R . .
H34C H 0.0025 0.3145 -0.0279 0.059 Uiso 1 1 calc R . .
C35 C 0.0105(2) 0.2663(11) -0.1375(4) 0.0318(19) Uani 1 1 d . . .
H35A H -0.0120 0.2958 -0.1343 0.048 Uiso 1 1 calc R . .
H35B H 0.0117 0.1480 -0.1429 0.048 Uiso 1 1 calc R . .
H35C H 0.0152 0.3227 -0.1718 0.048 Uiso 1 1 calc R . .
C36 C 0.24002(19) 0.0783(11) 0.1808(4) 0.0283(18) Uani 1 1 d . . .
H36A H 0.2500 0.1689 0.2069 0.043 Uiso 1 1 calc R . .
H36B H 0.2576 0.0171 0.1687 0.043 Uiso 1 1 calc R . .
H36C H 0.2283 0.0056 0.2024 0.043 Uiso 1 1 calc R . .
C37 C 0.2100(2) 0.1503(11) -0.0409(4) 0.0276(18) Uani 1 1 d . . .
H37A H 0.1938 0.0763 -0.0663 0.041 Uiso 1 1 calc R . .
H37B H 0.2323 0.1016 -0.0327 0.041 Uiso 1 1 calc R . .
H37C H 0.2100 0.2549 -0.0615 0.041 Uiso 1 1 calc R . .
N1 N 0.14151(15) 0.3989(7) 0.2186(3) 0.0179(12) Uani 1 1 d . . .
N2 N 0.17573(14) 0.2779(7) 0.1768(3) 0.0165(12) Uani 1 1 d . . .
N3 N 0.16658(14) 0.2885(7) 0.0770(3) 0.0163(12) Uani 1 1 d . . .
N4 N 0.14735(14) 0.3296(7) -0.0220(3) 0.0155(12) Uani 1 1 d . . .
N5 N 0.10235(14) 0.4664(8) -0.0554(3) 0.0176(12) Uani 1 1 d . . .
Ni1 Ni 0.12936(2) 0.41097(11) 0.08082(4) 0.0157(2) Uani 1 1 d . . .
Br1 Br 0.084119(18) 0.56453(10) 0.08466(3) 0.0231(2) Uani 1 1 d . . .
I1 I 0.22766(2) 0.60491(10) 0.15548(3) 0.0551(2) Uani 1 1 d . . .
I2 I 0.202370(16) 0.65662(9) -0.05968(3) 0.0486(2) Uani 1 1 d . . .
Ag1 Ag 0.23485(2) 0.68680(11) 0.05335(4) 0.0538(3) Uani 1 1 d . . .

loop_
_atom_site_aniso_label
_atom_site_aniso_U_11
_atom_site_aniso_U_22
_atom_site_aniso_U_33
_atom_site_aniso_U_23
_atom_site_aniso_U_13
_atom_site_aniso_U_12
C1 0.016(3) 0.019(4) 0.017(3) 0.002(3) 0.003(3) 0.005(3)
C2 0.023(4) 0.023(4) 0.021(4) 0.000(3) 0.008(3) 0.000(3)
C3 0.032(4) 0.020(4) 0.025(4) -0.003(3) 0.006(3) -0.001(3)
C4 0.017(4) 0.021(4) 0.039(5) -0.002(4) 0.004(3) 0.002(3)
C5 0.015(3) 0.024(4) 0.027(4) -0.001(3) 0.004(3) 0.000(3)
C6 0.018(3) 0.018(4) 0.024(4) 0.002(3) 0.001(3) 0.003(3)
C7 0.023(4) 0.021(4) 0.030(4) -0.001(3) 0.013(3) -0.004(3)
C8 0.021(4) 0.037(5) 0.031(4) 0.001(4) 0.008(3) -0.001(3)
C9 0.038(5) 0.032(5) 0.036(5) 0.007(4) 0.009(4) -0.013(4)
C10 0.018(3) 0.018(4) 0.032(4) 0.000(3) 0.005(3) -0.001(3)
C11 0.030(4) 0.025(5) 0.054(6) -0.001(4) 0.018(4) -0.002(4)
C12 0.024(4) 0.021(4) 0.036(5) 0.000(4) -0.004(3) 0.001(3)
C13 0.012(3) 0.018(4) 0.028(4) -0.001(3) 0.007(3) 0.006(3)
C14 0.016(3) 0.020(4) 0.023(4) 0.001(3) 0.000(3) -0.004(3)
C15 0.014(3) 0.024(4) 0.030(4) 0.002(3) 0.001(3) 0.000(3)
C16 0.012(3) 0.013(3) 0.024(4) -0.004(3) 0.005(3) -0.005(3)
C17 0.011(3) 0.021(4) 0.036(4) -0.002(3) 0.003(3) -0.002(3)
C18 0.014(3) 0.014(4) 0.035(4) 0.003(3) 0.013(3) 0.003(3)
C19 0.013(3) 0.015(4) 0.033(4) 0.000(3) 0.009(3) 0.003(3)
C20 0.011(3) 0.013(3) 0.025(4) 0.004(3) 0.004(3) 0.002(3)
C21 0.010(3) 0.016(4) 0.028(4) 0.001(3) 0.008(3) 0.001(3)
C22 0.025(4) 0.027(4) 0.025(4) -0.001(3) 0.010(3) 0.000(3)
C23 0.022(4) 0.022(4) 0.020(4) 0.002(3) 0.006(3) -0.002(3)
C24 0.017(3) 0.022(4) 0.024(4) -0.003(3) 0.007(3) 0.003(3)
C25 0.027(4) 0.018(4) 0.028(4) 0.006(3) 0.006(3) 0.000(3)
C26 0.023(4) 0.021(4) 0.036(4) 0.003(3) 0.009(3) 0.003(3)
C27 0.021(4) 0.025(4) 0.040(5) 0.000(4) 0.007(3) 0.009(3)
C28 0.015(3) 0.025(4) 0.034(4) -0.002(3) 0.004(3) -0.002(3)
C29 0.018(3) 0.013(4) 0.023(4) 0.006(3) 0.002(3) 0.004(3)
C30 0.022(4) 0.021(4) 0.050(5) 0.005(4) -0.004(4) 0.001(3)
C31 0.020(4) 0.041(6) 0.064(7) 0.008(5) 0.014(4) -0.004(4)
C32 0.045(6) 0.049(7) 0.055(6) -0.008(5) 0.007(5) -0.033(5)
C33 0.018(3) 0.014(4) 0.032(4) 0.003(3) 0.003(3) 0.000(3)
C34 0.055(6) 0.028(5) 0.034(5) 0.003(4) 0.011(4) -0.007(4)
C35 0.030(4) 0.027(5) 0.036(5) -0.008(4) 0.004(4) 0.001(4)
C36 0.019(4) 0.028(4) 0.037(5) 0.003(4) 0.005(3) 0.005(3)
C37 0.023(4) 0.032(5) 0.033(4) -0.001(4) 0.015(3) 0.008(3)
N1 0.019(3) 0.014(3) 0.019(3) 0.000(2) 0.002(2) 0.001(2)
N2 0.013(3) 0.013(3) 0.022(3) 0.003(2) 0.003(2) 0.000(2)
N3 0.011(3) 0.013(3) 0.026(3) 0.001(2) 0.006(2) -0.002(2)
N4 0.017(3) 0.012(3) 0.019(3) 0.002(2) 0.007(2) 0.004(2)
N5 0.011(3) 0.019(3) 0.023(3) -0.001(3) 0.003(2) 0.001(2)
Ni1 0.0116(4) 0.0151(5) 0.0206(5) 0.0007(4) 0.0046(3) 0.0032(3)
Br1 0.0187(4) 0.0259(4) 0.0247(4) 0.0006(3) 0.0057(3) 0.0094(3)
I1 0.0566(5) 0.0570(5) 0.0551(4) -0.0122(4) 0.0205(4) -0.0239(4)
I2 0.0350(4) 0.0462(4) 0.0609(5) -0.0028(3) 0.0054(3) 0.0030(3)
Ag1 0.0674(6) 0.0413(5) 0.0558(5) -0.0026(4) 0.0210(4) 0.0193(4)

loop_
_atom_type_symbol
_atom_type_description
_atom_type_scat_dispersion_real
_atom_type_scat_dispersion_imag
_atom_type_scat_source
C C 0.0033 0.0016 'International Tables Vol C Tables 4.2.6.8 and 6.1.1.4'
H H 0.0000 0.0000 'International Tables Vol C Tables 4.2.6.8 and 6.1.1.4'
N N 0.0061 0.0033 'International Tables Vol C Tables 4.2.6.8 and 6.1.1.4'
Ni Ni 0.3393 1.1124 'International Tables Vol C Tables 4.2.6.8 and 6.1.1.4'
Br Br -0.2901 2.4595 'International Tables Vol C Tables 4.2.6.8 and 6.1.1.4'
I I -0.4742 1.8119 'International Tables Vol C Tables 4.2.6.8 and 6.1.1.4'
Ag Ag -0.8971 1.1015 'International Tables Vol C Tables 4.2.6.8 and 6.1.1.4'

loop_
_geom_angle_atom_site_label_1
_geom_angle_atom_site_label_2
_geom_angle_atom_site_label_3
_geom_angle
_geom_angle_site_symmetry_1
_geom_angle_site_symmetry_3
_geom_angle_publ_flag
C2 C1 C6 123.9(7) . . ?
C2 C1 N1 117.0(6) . . ?
C6 C1 N1 119.1(7) . . ?
C1 C2 C3 117.3(7) . . ?
C1 C2 C7 122.9(7) . . ?
C3 C2 C7 119.7(7) . . ?
C4 C3 C2 120.2(8) . . ?
C4 C3 H3 119.9 . . ?
C2 C3 H3 119.9 . . ?
C5 C4 C3 121.2(7) . . ?
C5 C4 H4 119.4 . . ?
C3 C4 H4 119.4 . . ?
C4 C5 C6 121.4(7) . . ?
C4 C5 H5 119.3 . . ?
C6 C5 H5 119.3 . . ?
C5 C6 C1 115.9(7) . . ?
C5 C6 C10 121.4(7) . . ?
C1 C6 C10 122.6(7) . . ?
C8 C7 C9 110.8(7) . . ?
C8 C7 C2 111.6(6) . . ?
C9 C7 C2 110.9(7) . . ?
C8 C7 H7 107.8 . . ?
C9 C7 H7 107.8 . . ?
C2 C7 H7 107.8 . . ?
C7 C8 H8A 109.5 . . ?
C7 C8 H8B 109.5 . . ?
H8A C8 H8B 109.5 . . ?
C7 C8 H8C 109.5 . . ?
H8A C8 H8C 109.5 . . ?
H8B C8 H8C 109.5 . . ?
C7 C9 H9A 109.5 . . ?
C7 C9 H9B 109.5 . . ?
H9A C9 H9B 109.5 . . ?
C7 C9 H9C 109.5 . . ?
H9A C9 H9C 109.5 . . ?
H9B C9 H9C 109.5 . . ?
C11 C10 C6 113.5(7) . . ?
C11 C10 C12 107.7(7) . . ?
C6 C10 C12 112.0(7) . . ?
C11 C10 H10 107.8 . . ?
C6 C10 H10 107.8 . . ?
C12 C10 H10 107.8 . . ?
C10 C11 H11A 109.5 . . ?
C10 C11 H11B 109.5 . . ?
H11A C11 H11B 109.5 . . ?
C10 C11 H11C 109.5 . . ?
H11A C11 H11C 109.5 . . ?
H11B C11 H11C 109.5 . . ?
C10 C12 H12A 109.5 . . ?
C10 C12 H12B 109.5 . . ?
H12A C12 H12B 109.5 . . ?
C10 C12 H12C 109.5 . . ?
H12A C12 H12C 109.5 . . ?
H12B C12 H12C 109.5 . . ?
N1 C13 N2 103.9(6) . . ?
N1 C13 Ni1 142.7(5) . . ?
N2 C13 Ni1 113.3(5) . . ?
C15 C14 N1 107.3(7) . . ?
C15 C14 H14 126.3 . . ?
N1 C14 H14 126.3 . . ?
C14 C15 N2 106.5(6) . . ?
C14 C15 H15 126.7 . . ?
N2 C15 H15 126.7 . . ?
N3 C16 C17 122.6(7) . . ?
N3 C16 N2 109.4(6) . . ?
C17 C16 N2 128.0(7) . . ?
C16 C17 C18 114.8(7) . . ?
C16 C17 C36 125.1(7) . . ?
C18 C17 C36 120.1(7) . . ?
C17 C18 C19 124.9(7) . . ?
C17 C18 H18 117.6 . . ?
C19 C18 H18 117.6 . . ?
C20 C19 C18 114.6(7) . . ?
C20 C19 C37 125.5(7) . . ?
C18 C19 C37 119.8(6) . . ?
N3 C20 N4 110.1(6) . . ?
N3 C20 C19 122.2(6) . . ?
N4 C20 C19 127.7(7) . . ?
N5 C21 N4 103.1(6) . . ?
N5 C21 Ni1 144.2(5) . . ?
N4 C21 Ni1 112.6(5) . . ?
C23 C22 N4 107.0(7) . . ?
C23 C22 H22 126.5 . . ?
N4 C22 H22 126.5 . . ?
C22 C23 N5 107.1(7) . . ?
C22 C23 H23 126.5 . . ?
N5 C23 H23 126.5 . . ?
C25 C24 C29 123.6(7) . . ?
C25 C24 N5 117.2(6) . . ?
C29 C24 N5 119.1(7) . . ?
C26 C25 C24 116.7(7) . . ?
C26 C25 C30 120.2(7) . . ?
C24 C25 C30 123.0(7) . . ?
C27 C26 C25 121.9(8) . . ?
C27 C26 H26 119.1 . . ?
C25 C26 H26 119.1 . . ?
C26 C27 C28 119.9(7) . . ?
C26 C27 H27 120.0 . . ?
C28 C27 H27 120.0 . . ?
C29 C28 C27 121.2(7) . . ?
C29 C28 H28 119.4 . . ?
C27 C28 H28 119.4 . . ?
C28 C29 C24 116.8(7) . . ?
C28 C29 C33 120.6(7) . . ?
C24 C29 C33 122.6(6) . . ?
C25 C30 C31 111.0(7) . . ?
C25 C30 C32 111.8(8) . . ?
C31 C30 C32 112.0(8) . . ?
C25 C30 H30 107.2 . . ?
C31 C30 H30 107.2 . . ?
C32 C30 H30 107.2 . . ?
C30 C31 H31A 109.5 . . ?
C30 C31 H31B 109.5 . . ?
H31A C31 H31B 109.5 . . ?
C30 C31 H31C 109.5 . . ?
H31A C31 H31C 109.5 . . ?
H31B C31 H31C 109.5 . . ?
C30 C32 H32A 109.5 . . ?
C30 C32 H32B 109.5 . . ?
H32A C32 H32B 109.5 . . ?
C30 C32 H32C 109.5 . . ?
H32A C32 H32C 109.5 . . ?
H32B C32 H32C 109.5 . . ?
C34 C33 C29 108.7(7) . . ?
C34 C33 C35 110.2(7) . . ?
C29 C33 C35 111.3(6) . . ?
C34 C33 H33 108.9 . . ?
C29 C33 H33 108.9 . . ?
C35 C33 H33 108.9 . . ?
C33 C34 H34A 109.5 . . ?
C33 C34 H34B 109.5 . . ?
H34A C34 H34B 109.5 . . ?
C33 C34 H34C 109.5 . . ?
H34A C34 H34C 109.5 . . ?
H34B C34 H34C 109.5 . . ?
C33 C35 H35A 109.5 . . ?
C33 C35 H35B 109.5 . . ?
H35A C35 H35B 109.5 . . ?
C33 C35 H35C 109.5 . . ?
H35A C35 H35C 109.5 . . ?
H35B C35 H35C 109.5 . . ?
C17 C36 H36A 109.5 . . ?
C17 C36 H36B 109.5 . . ?
H36A C36 H36B 109.5 . . ?
C17 C36 H36C 109.5 . . ?
H36A C36 H36C 109.5 . . ?
H36B C36 H36C 109.5 . . ?
C19 C37 H37A 109.5 . . ?
C19 C37 H37B 109.5 . . ?
H37A C37 H37B 109.5 . . ?
C19 C37 H37C 109.5 . . ?
H37A C37 H37C 109.5 . . ?
H37B C37 H37C 109.5 . . ?
C13 N1 C14 110.9(6) . . ?
C13 N1 C1 125.8(6) . . ?
C14 N1 C1 123.0(6) . . ?
C15 N2 C13 111.3(6) . . ?
C15 N2 C16 132.6(6) . . ?
C13 N2 C16 115.9(6) . . ?
C16 N3 C20 120.9(6) . . ?
C16 N3 Ni1 120.3(5) . . ?
C20 N3 Ni1 118.7(5) . . ?
C21 N4 C22 111.5(6) . . ?
C21 N4 C20 116.3(6) . . ?
C22 N4 C20 132.2(6) . . ?
C21 N5 C23 111.3(6) . . ?
C21 N5 C24 128.1(6) . . ?
C23 N5 C24 120.5(6) . . ?
N3 Ni1 C21 82.2(3) . . ?
N3 Ni1 C13 81.1(3) . . ?
C21 Ni1 C13 163.3(3) . . ?
N3 Ni1 Br1 178.99(19) . . ?
C21 Ni1 Br1 97.2(2) . . ?
C13 Ni1 Br1 99.5(2) . . ?
Ag1 I2 Ag1 71.21(4) . 7_565 ?
I1 Ag1 I2 138.28(5) . . ?
I1 Ag1 I2 112.84(4) . 7_565 ?
I2 Ag1 I2 108.79(4) . 7_565 ?
I1 Ag1 Ag1 163.53(6) . 7_565 ?
I2 Ag1 Ag1 57.90(3) . 7_565 ?
I2 Ag1 Ag1 50.88(3) 7_565 7_565 ?

loop_
_geom_bond_atom_site_label_1
_geom_bond_atom_site_label_2
_geom_bond_distance
_geom_bond_site_symmetry_2
_geom_bond_publ_flag
C1 C2 1.386(11) . ?
C1 C6 1.401(10) . ?
C1 N1 1.437(9) . ?
C2 C3 1.390(11) . ?
C2 C7 1.533(10) . ?
C3 C4 1.383(11) . ?
C3 H3 0.9500 . ?
C4 C5 1.360(11) . ?
C4 H4 0.9500 . ?
C5 C6 1.400(10) . ?
C5 H5 0.9500 . ?
C6 C10 1.517(11) . ?
C7 C8 1.517(11) . ?
C7 C9 1.522(12) . ?
C7 H7 1.0000 . ?
C8 H8A 0.9800 . ?
C8 H8B 0.9800 . ?
C8 H8C 0.9800 . ?
C9 H9A 0.9800 . ?
C9 H9B 0.9800 . ?
C9 H9C 0.9800 . ?
C10 C11 1.507(11) . ?
C10 C12 1.531(11) . ?
C10 H10 1.0000 . ?
C11 H11A 0.9800 . ?
C11 H11B 0.9800 . ?
C11 H11C 0.9800 . ?
C12 H12A 0.9800 . ?
C12 H12B 0.9800 . ?
C12 H12C 0.9800 . ?
C13 N1 1.348(10) . ?
C13 N2 1.378(9) . ?
C13 Ni1 1.911(8) . ?
C14 C15 1.342(11) . ?
C14 N1 1.392(9) . ?
C14 H14 0.9500 . ?
C15 N2 1.373(10) . ?
C15 H15 0.9500 . ?
C16 N3 1.344(9) . ?
C16 C17 1.388(10) . ?
C16 N2 1.403(9) . ?
C17 C18 1.399(11) . ?
C17 C36 1.480(11) . ?
C18 C19 1.406(11) . ?
C18 H18 0.9500 . ?
C19 C20 1.392(10) . ?
C19 C37 1.485(11) . ?
C20 N3 1.354(9) . ?
C20 N4 1.388(9) . ?
C21 N5 1.351(9) . ?
C21 N4 1.386(9) . ?
C21 Ni1 1.895(8) . ?
C22 C23 1.323(11) . ?
C22 N4 1.386(10) . ?
C22 H22 0.9500 . ?
C23 N5 1.411(9) . ?
C23 H23 0.9500 . ?
C24 C25 1.397(11) . ?
C24 C29 1.401(10) . ?
C24 N5 1.442(9) . ?
C25 C26 1.387(11) . ?
C25 C30 1.500(11) . ?
C26 C27 1.363(11) . ?
C26 H26 0.9500 . ?
C27 C28 1.403(12) . ?
C27 H27 0.9500 . ?
C28 C29 1.379(10) . ?
C28 H28 0.9500 . ?
C29 C33 1.520(10) . ?
C30 C31 1.515(14) . ?
C30 C32 1.539(14) . ?
C30 H30 1.0000 . ?
C31 H31A 0.9800 . ?
C31 H31B 0.9800 . ?
C31 H31C 0.9800 . ?
C32 H32A 0.9800 . ?
C32 H32B 0.9800 . ?
C32 H32C 0.9800 . ?
C33 C34 1.519(12) . ?
C33 C35 1.526(11) . ?
C33 H33 1.0000 . ?
C34 H34A 0.9800 . ?
C34 H34B 0.9800 . ?
C34 H34C 0.9800 . ?
C35 H35A 0.9800 . ?
C35 H35B 0.9800 . ?
C35 H35C 0.9800 . ?
C36 H36A 0.9800 . ?
C36 H36B 0.9800 . ?
C36 H36C 0.9800 . ?
C37 H37A 0.9800 . ?
C37 H37B 0.9800 . ?
C37 H37C 0.9800 . ?
N3 Ni1 1.860(6) . ?
Ni1 Br1 2.2761(11) . ?
I1 Ag1 2.5404(12) . ?
I2 Ag1 2.6278(12) . ?
I2 Ag1 2.8691(13) 7_565 ?
Ag1 I2 2.8691(13) 7_565 ?
Ag1 Ag1 3.2064(19) 7_565 ?

loop_
_geom_torsion_atom_site_label_1
_geom_torsion_atom_site_label_2
_geom_torsion_atom_site_label_3
_geom_torsion_atom_site_label_4
_geom_torsion
_geom_torsion_site_symmetry_1
_geom_torsion_site_symmetry_2
_geom_torsion_site_symmetry_3
_geom_torsion_site_symmetry_4
_geom_torsion_publ_flag
C6 C1 C2 C3 -1.3(11) . . . . ?
N1 C1 C2 C3 178.7(6) . . . . ?
C6 C1 C2 C7 -178.9(7) . . . . ?
N1 C1 C2 C7 1.2(10) . . . . ?
C1 C2 C3 C4 -0.3(11) . . . . ?
C7 C2 C3 C4 177.4(7) . . . . ?
C2 C3 C4 C5 0.8(12) . . . . ?
C3 C4 C5 C6 0.1(13) . . . . ?
C4 C5 C6 C1 -1.6(11) . . . . ?
C4 C5 C6 C10 178.7(7) . . . . ?
C2 C1 C6 C5 2.2(11) . . . . ?
N1 C1 C6 C5 -177.8(6) . . . . ?
C2 C1 C6 C10 -178.1(7) . . . . ?
N1 C1 C6 C10 1.9(10) . . . . ?
C1 C2 C7 C8 -110.7(8) . . . . ?
C3 C2 C7 C8 71.8(9) . . . . ?
C1 C2 C7 C9 125.2(8) . . . . ?
C3 C2 C7 C9 -52.3(10) . . . . ?
C5 C6 C10 C11 -21.0(11) . . . . ?
C1 C6 C10 C11 159.4(7) . . . . ?
C5 C6 C10 C12 101.3(8) . . . . ?
C1 C6 C10 C12 -78.4(9) . . . . ?
N1 C14 C15 N2 -1.7(8) . . . . ?
N3 C16 C17 C18 1.0(11) . . . . ?
N2 C16 C17 C18 -178.2(7) . . . . ?
N3 C16 C17 C36 179.9(7) . . . . ?
N2 C16 C17 C36 0.7(13) . . . . ?
C16 C17 C18 C19 -0.9(11) . . . . ?
C36 C17 C18 C19 -179.9(7) . . . . ?
C17 C18 C19 C20 0.6(11) . . . . ?
C17 C18 C19 C37 177.9(7) . . . . ?
C18 C19 C20 N3 -0.2(10) . . . . ?
C37 C19 C20 N3 -177.4(7) . . . . ?
C18 C19 C20 N4 -178.2(7) . . . . ?
C37 C19 C20 N4 4.6(13) . . . . ?
N4 C22 C23 N5 0.6(9) . . . . ?
C29 C24 C25 C26 0.3(12) . . . . ?
N5 C24 C25 C26 176.3(7) . . . . ?
C29 C24 C25 C30 -178.3(8) . . . . ?
N5 C24 C25 C30 -2.3(12) . . . . ?
C24 C25 C26 C27 0.0(12) . . . . ?
C30 C25 C26 C27 178.6(8) . . . . ?
C25 C26 C27 C28 0.1(13) . . . . ?
C26 C27 C28 C29 -0.4(13) . . . . ?
C27 C28 C29 C24 0.6(12) . . . . ?
C27 C28 C29 C33 178.8(8) . . . . ?
C25 C24 C29 C28 -0.6(11) . . . . ?
N5 C24 C29 C28 -176.6(7) . . . . ?
C25 C24 C29 C33 -178.7(7) . . . . ?
N5 C24 C29 C33 5.3(11) . . . . ?
C26 C25 C30 C31 -69.0(11) . . . . ?
C24 C25 C30 C31 109.6(9) . . . . ?
C26 C25 C30 C32 56.9(11) . . . . ?
C24 C25 C30 C32 -124.6(9) . . . . ?
C28 C29 C33 C34 -72.0(9) . . . . ?
C24 C29 C33 C34 106.1(9) . . . . ?
C28 C29 C33 C35 49.6(10) . . . . ?
C24 C29 C33 C35 -132.4(8) . . . . ?
N2 C13 N1 C14 1.1(8) . . . . ?
Ni1 C13 N1 C14 -176.4(7) . . . . ?
N2 C13 N1 C1 174.5(6) . . . . ?
Ni1 C13 N1 C1 -2.9(14) . . . . ?
C15 C14 N1 C13 0.4(9) . . . . ?
C15 C14 N1 C1 -173.3(7) . . . . ?
C2 C1 N1 C13 -84.4(9) . . . . ?
C6 C1 N1 C13 95.6(9) . . . . ?
C2 C1 N1 C14 88.3(9) . . . . ?
C6 C1 N1 C14 -91.7(9) . . . . ?
C14 C15 N2 C13 2.5(9) . . . . ?
C14 C15 N2 C16 178.2(7) . . . . ?
N1 C13 N2 C15 -2.2(8) . . . . ?
Ni1 C13 N2 C15 176.2(5) . . . . ?
N1 C13 N2 C16 -178.7(6) . . . . ?
Ni1 C13 N2 C16 -0.3(8) . . . . ?
N3 C16 N2 C15 -176.0(7) . . . . ?
C17 C16 N2 C15 3.3(13) . . . . ?
N3 C16 N2 C13 -0.4(8) . . . . ?
C17 C16 N2 C13 178.8(7) . . . . ?
C17 C16 N3 C20 -0.7(11) . . . . ?
N2 C16 N3 C20 178.6(6) . . . . ?
C17 C16 N3 Ni1 -178.2(5) . . . . ?
N2 C16 N3 Ni1 1.1(8) . . . . ?
N4 C20 N3 C16 178.6(6) . . . . ?
C19 C20 N3 C16 0.3(11) . . . . ?
N4 C20 N3 Ni1 -3.8(8) . . . . ?
C19 C20 N3 Ni1 177.8(5) . . . . ?
N5 C21 N4 C22 -0.2(8) . . . . ?
Ni1 C21 N4 C22 177.5(5) . . . . ?
N5 C21 N4 C20 179.2(6) . . . . ?
Ni1 C21 N4 C20 -3.1(8) . . . . ?
C23 C22 N4 C21 -0.3(9) . . . . ?
C23 C22 N4 C20 -179.6(7) . . . . ?
N3 C20 N4 C21 4.4(9) . . . . ?
C19 C20 N4 C21 -177.4(7) . . . . ?
N3 C20 N4 C22 -176.4(7) . . . . ?
C19 C20 N4 C22 1.9(13) . . . . ?
N4 C21 N5 C23 0.6(8) . . . . ?
Ni1 C21 N5 C23 -175.8(7) . . . . ?
N4 C21 N5 C24 -175.5(7) . . . . ?
Ni1 C21 N5 C24 8.1(14) . . . . ?
C22 C23 N5 C21 -0.8(9) . . . . ?
C22 C23 N5 C24 175.6(7) . . . . ?
C25 C24 N5 C21 82.9(10) . . . . ?
C29 C24 N5 C21 -100.9(9) . . . . ?
C25 C24 N5 C23 -92.8(8) . . . . ?
C29 C24 N5 C23 83.4(9) . . . . ?
C16 N3 Ni1 C21 179.4(6) . . . . ?
C20 N3 Ni1 C21 1.8(5) . . . . ?
C16 N3 Ni1 C13 -1.0(5) . . . . ?
C20 N3 Ni1 C13 -178.6(6) . . . . ?
N5 C21 Ni1 N3 176.9(10) . . . . ?
N4 C21 Ni1 N3 0.7(5) . . . . ?
N5 C21 Ni1 C13 175.4(9) . . . . ?
N4 C21 Ni1 C13 -0.8(14) . . . . ?
N5 C21 Ni1 Br1 -3.9(10) . . . . ?
N4 C21 Ni1 Br1 179.9(5) . . . . ?
N1 C13 Ni1 N3 178.0(10) . . . . ?
N2 C13 Ni1 N3 0.7(5) . . . . ?
N1 C13 Ni1 C21 179.5(9) . . . . ?
N2 C13 Ni1 C21 2.2(14) . . . . ?
N1 C13 Ni1 Br1 -1.1(10) . . . . ?
N2 C13 Ni1 Br1 -178.5(5) . . . . ?
Ag1 I2 Ag1 I1 -175.94(8) 7_565 . . . ?
Ag1 I2 Ag1 I2 0.0 7_565 . . 7_565 ?
